data_2013151
loop_
_publ_author_name
'B\"uy\"ukg\"ung\"or, Orhan'
'Odaba\;so\<glu, Mustafa'

_publ_section_title
;
 Bis(2-aminopyridinium) maleate
;
_journal_issue 3
_journal_name_full 'Acta Crystallographica Section C'
_journal_page_first o105
_journal_page_last o106
_journal_paper_doi 10.1107/S0108270103001586
_journal_volume 59
_journal_year 2003
_chemical_formula_moiety '2C5 H7 N2 + , C4 H2 O4 2-'
_chemical_formula_sum 'C14 H16 N4 O4'
_chemical_formula_weight 304.30
_chemical_melting_point .415E-305
_chemical_name_systematic
;
Bis(2-aminopyridinium) maleate
;
_space_group_IT_number 43
_symmetry_cell_setting orthorhombic
_symmetry_space_group_name_Hall 'F 2 -2d'
_symmetry_space_group_name_H-M 'F d d 2'
_atom_sites_solution_hydrogens geom
_atom_sites_solution_primary direct
_atom_sites_solution_secondary difmap
_cell_angle_alpha 90
_cell_angle_beta 90
_cell_angle_gamma 90
_cell_formula_units_Z 8
_cell_length_a 21.756(5)
_cell_length_b 23.531(5)
_cell_length_c 5.6280(11)
_cell_measurement_reflns_used 161
_cell_measurement_temperature 153(2)
_cell_measurement_theta_max 12.67
_cell_measurement_theta_min 2.56
_cell_volume 2881.2(11)
_computing_cell_refinement XSCANS
_computing_data_collection 'XSCANS (Siemens 1991)'
_computing_data_reduction 'SHELXTL (Sheldrick, 1990)'
_computing_molecular_graphics 'ORTEP-3 for Windows (Farrugia, 1997)'
_computing_publication_material 'WinGX (Farrugia, 1998)'
_computing_structure_refinement 'SHELXL97 (Sheldrick, 1997)'
_computing_structure_solution 'SHELXS97 (Sheldrick, 1997)'
_diffrn_ambient_temperature 153(2)
_diffrn_measured_fraction_theta_full 1.000
_diffrn_measured_fraction_theta_max 1.000
_diffrn_measurement_device_type 'Siemens P4'
_diffrn_measurement_method \w
_diffrn_radiation_monochromator graphite
_diffrn_radiation_source 'fine-focus sealed tube'
_diffrn_radiation_type MoK\a
_diffrn_radiation_wavelength 0.71073
_diffrn_reflns_av_R_equivalents 0.016
_diffrn_reflns_av_sigmaI/netI 0.016
_diffrn_reflns_limit_h_max 5
_diffrn_reflns_limit_h_min -27
_diffrn_reflns_limit_k_max 0
_diffrn_reflns_limit_k_min -30
_diffrn_reflns_limit_l_max 7
_diffrn_reflns_limit_l_min -6
_diffrn_reflns_number 1564
_diffrn_reflns_theta_full 27.01
_diffrn_reflns_theta_max 27.0
_diffrn_reflns_theta_min 2.5
_diffrn_standards_decay_% <2
_diffrn_standards_interval_time 120
_diffrn_standards_number 1
_exptl_absorpt_coefficient_mu 0.105
_exptl_absorpt_correction_type none
_exptl_crystal_colour 'light yellow'
_exptl_crystal_density_diffrn 1.403
_exptl_crystal_density_meas ?
_exptl_crystal_density_method 'not measured'
_exptl_crystal_description rectangular
_exptl_crystal_F_000 1280
_exptl_crystal_size_max 0.20
_exptl_crystal_size_mid 0.15
_exptl_crystal_size_min 0.10
_refine_diff_density_max 0.11
_refine_diff_density_min -0.11
_refine_ls_extinction_coef 0.0048(6)
_refine_ls_extinction_expression Fc^*^=kFc[1+0.001xFc^2^\l^3^/sin(2\q)]^-1/4^
_refine_ls_extinction_method 'SHELXL97 (Sheldrick, 1997)'
_refine_ls_goodness_of_fit_ref 1.046
_refine_ls_hydrogen_treatment constr
_refine_ls_matrix_type full
_refine_ls_number_parameters 101
_refine_ls_number_reflns 873
_refine_ls_number_restraints 1
_refine_ls_restrained_S_all 1.046
_refine_ls_R_factor_all 0.029
_refine_ls_R_factor_gt 0.026
_refine_ls_shift/su_max <0.001
_refine_ls_shift/su_mean 0.000
_refine_ls_structure_factor_coef Fsqd
_refine_ls_weighting_details 'calc w = 1/[\s^2^(Fo^2^)+(0.0451P)^2^+0.5722P] where P=(Fo^2^+2Fc^2^)/3'
_refine_ls_weighting_scheme calc
_refine_ls_wR_factor_gt 0.069
_refine_ls_wR_factor_ref 0.072
_reflns_number_gt 814
_reflns_number_total 873
_reflns_threshold_expression I>2\s(I)
_cod_data_source_file fr1408.cif
_cod_data_source_block I
_cod_depositor_comments
;
The following automatic conversions were performed:
'_symmetry_cell_setting' value 'Orthorhombic' changed to 'orthorhombic'
according to '/home/saulius/struct/CIF-dictionaries/cif_core.dic'
dictionary named 'cif_core.dic' version 2.4.1 from
2010-06-29.

'_geom_bond_publ_flag' value 'Y' changed to 'y' according to
'/home/saulius/struct/CIF-dictionaries/cif_core.dic' dictionary named
'cif_core.dic' version 2.4.1 from 2010-06-29 (9 times).

Automatic conversion script
Id: cif_fix_enum 1527 2010-12-29 10:47:43Z saulius 

The following automatic conversions were performed:

'_symmetry_cell_setting' value 'Orthorhombic' changed to
'orthorhombic' according to
/home/saulius/struct/CIF-dictionaries/cif_core.dic dictionary named
'cif_core.dic' version 2.4.1 from 2010-06-29.

'_geom_bond_publ_flag'
value 'Y' changed to 'y' according to
/home/saulius/struct/CIF-dictionaries/cif_core.dic dictionary named
'cif_core.dic' version 2.4.1 from 2010-06-29 (9
times).

'_geom_angle_publ_flag' value 'Y' changed to 'y' according
to /home/saulius/struct/CIF-dictionaries/cif_core.dic dictionary
named 'cif_core.dic' version 2.4.1 from 2010-06-29 (2 times).

Automatic conversion script
Id: cif_fix_values 1715 2011-07-08 13:25:40Z adriana 

The following automatic conversions were performed:

'_exptl_crystal_density_meas' value 'not measured' was changed to '?'
- the value is perceived as not measured.

Automatic conversion script
Id: cif_fix_values 3008 2015-01-20 13:52:24Z robertas 
;
_cod_database_code 2013151
_cod_database_fobs_code 2013151

loop_
_symmetry_equiv_pos_as_xyz
'x, y, z'
'-x, -y, z'
'-x+1/4, y+1/4, z+1/4'
'x+3/4, -y+3/4, z+1/4'
'x, y+1/2, z+1/2'
'-x, -y+1/2, z+1/2'
'-x+1/4, y+3/4, z+3/4'
'x+3/4, -y+5/4, z+3/4'
'x+1/2, y, z+1/2'
'-x+1/2, -y, z+1/2'
'-x+3/4, y+1/4, z+3/4'
'x+5/4, -y+3/4, z+3/4'
'x+1/2, y+1/2, z'
'-x+1/2, -y+1/2, z'
'-x+3/4, y+3/4, z+1/4'
'x+5/4, -y+5/4, z+1/4'

loop_
_atom_site_label
_atom_site_fract_x
_atom_site_fract_y
_atom_site_fract_z
_atom_site_U_iso_or_equiv
_atom_site_adp_type
_atom_site_calc_flag
_atom_site_refinement_flags
_atom_site_occupancy
_atom_site_disorder_assembly
_atom_site_disorder_group
_atom_site_type_symbol
N1 0.20760(6) 0.10405(5) 0.4447(3) 0.0369(3) Uani d . 1 . . N
H1 0.2184 0.1279 0.5576 0.044 Uiso calc R 1 . . H
N2 0.10908(7) 0.10719(7) 0.5886(3) 0.0537(4) Uani d . 1 . . N
H2A 0.1212 0.1316 0.6973 0.064 Uiso calc R 1 . . H
H2B 0.0704 0.0963 0.5835 0.064 Uiso calc R 1 . . H
C1 0.14878(7) 0.08687(6) 0.4336(3) 0.0378(4) Uani d . 1 . . C
C2 0.13296(8) 0.04786(8) 0.2529(4) 0.0462(4) Uani d . 1 . . C
H2 0.0921 0.0340 0.2423 0.055 Uiso calc R 1 . . H
C3 0.17568(9) 0.03024(8) 0.0951(4) 0.0501(5) Uani d . 1 . . C
H3 0.1644 0.0047 -0.0281 0.060 Uiso calc R 1 . . H
C4 0.23675(9) 0.04951(7) 0.1121(4) 0.0495(4) Uani d . 1 . . C
H4 0.2671 0.0372 0.0024 0.059 Uiso calc R 1 . . H
C5 0.25099(8) 0.08613(7) 0.2892(4) 0.0421(4) Uani d . 1 . . C
H5 0.2920 0.0995 0.3047 0.051 Uiso calc R 1 . . H
O1 0.23854(5) 0.18379(5) 0.7565(2) 0.0413(3) Uani d . 1 . . O
O2 0.14697(6) 0.18946(6) 0.9268(3) 0.0608(4) Uani d . 1 . . O
C11 0.20258(7) 0.19907(6) 0.9210(3) 0.0354(3) Uani d . 1 . . C
C12 0.22988(7) 0.22893(6) 1.1315(3) 0.0355(3) Uani d . 1 . . C
H12 0.2167 0.2160 1.2830 0.043 Uiso calc R 1 . . H

loop_
_atom_site_aniso_label
_atom_site_aniso_U_11
_atom_site_aniso_U_22
_atom_site_aniso_U_33
_atom_site_aniso_U_12
_atom_site_aniso_U_13
_atom_site_aniso_U_23
N1 0.0367(7) 0.0372(6) 0.0367(7) -0.0039(5) 0.0012(6) -0.0028(6)
N2 0.0367(7) 0.0697(10) 0.0547(10) -0.0103(7) 0.0071(7) -0.0200(8)
C1 0.0359(7) 0.0393(7) 0.0381(9) -0.0021(6) -0.0011(7) 0.0018(7)
C2 0.0414(9) 0.0490(9) 0.0483(10) -0.0053(7) -0.0065(8) -0.0074(8)
C3 0.0594(11) 0.0470(9) 0.0438(10) 0.0010(8) -0.0061(9) -0.0102(8)
C4 0.0523(10) 0.0504(9) 0.0458(10) 0.0050(8) 0.0103(9) -0.0047(9)
C5 0.0376(8) 0.0420(8) 0.0467(9) -0.0013(6) 0.0056(7) 0.0027(7)
O1 0.0346(5) 0.0495(6) 0.0398(6) -0.0036(5) 0.0037(5) -0.0124(6)
O2 0.0356(6) 0.0793(9) 0.0675(9) -0.0087(6) 0.0103(6) -0.0273(8)
C11 0.0335(7) 0.0336(7) 0.0392(8) 0.0001(6) 0.0041(7) -0.0021(6)
C12 0.0426(8) 0.0348(6) 0.0291(7) 0.0038(6) 0.0032(7) 0.0015(7)

loop_
_atom_type_symbol
_atom_type_description
_atom_type_scat_dispersion_real
_atom_type_scat_dispersion_imag
_atom_type_scat_source
C C 0.0033 0.0016 'International Tables Vol C Tables 4.2.6.8 and 6.1.1.4'
H H 0.0000 0.0000 'International Tables Vol C Tables 4.2.6.8 and 6.1.1.4'
N N 0.0061 0.0033 'International Tables Vol C Tables 4.2.6.8 and 6.1.1.4'
O O 0.0106 0.0060 'International Tables Vol C Tables 4.2.6.8 and 6.1.1.4'

loop_
_geom_angle_atom_site_label_1
_geom_angle_atom_site_label_2
_geom_angle_atom_site_label_3
_geom_angle_site_symmetry_1
_geom_angle
_geom_angle_publ_flag
C1 N1 C5 . 122.69(15) y
C1 N1 H1 . 118.7 ?
C5 N1 H1 . 118.7 ?
C1 N2 H2A . 120.0 ?
C1 N2 H2B . 120.0 ?
H2A N2 H2B . 120.0 ?
N2 C1 N1 . 118.97(16) ?
N2 C1 C2 . 123.56(15) ?
N1 C1 C2 . 117.47(16) y
C3 C2 C1 . 120.34(16) ?
C3 C2 H2 . 119.8 ?
C1 C2 H2 . 119.8 ?
C2 C3 C4 . 120.40(17) ?
C2 C3 H3 . 119.8 ?
C4 C3 H3 . 119.8 ?
C5 C4 C3 . 118.12(17) ?
C5 C4 H4 . 120.9 ?
C3 C4 H4 . 120.9 ?
C4 C5 N1 . 120.96(16) ?
C4 C5 H5 . 119.5 ?
N1 C5 H5 . 119.5 ?
O2 C11 O1 . 125.12(16) ?
O2 C11 C12 . 117.01(15) ?
O1 C11 C12 . 117.81(13) ?
C12 C12 C11 14 127.83(8) ?
C12 C12 H12 14 116.1 ?
C11 C12 H12 . 116.1 ?

loop_
_geom_bond_atom_site_label_1
_geom_bond_atom_site_label_2
_geom_bond_site_symmetry_2
_geom_bond_distance
_geom_bond_publ_flag
N1 C1 . 1.3434(19) y
N1 C5 . 1.354(2) y
N1 H1 . 0.8800 y
N2 C1 . 1.318(2) y
N2 H2A . 0.8800 ?
N2 H2B . 0.8800 ?
C1 C2 . 1.412(3) y
C2 C3 . 1.351(3) ?
C2 H2 . 0.9500 ?
C3 C4 . 1.407(3) ?
C3 H3 . 0.9500 ?
C4 C5 . 1.354(3) ?
C4 H4 . 0.9500 ?
C5 H5 . 0.9500 ?
O1 C11 . 1.264(2) y
O2 C11 . 1.2310(19) y
C11 C12 . 1.500(2) y
C12 C12 14 1.323(3) y
C12 H12 . 0.9500 ?

loop_
_geom_hbond_atom_site_label_D
_geom_hbond_atom_site_label_H
_geom_hbond_atom_site_label_A
_geom_hbond_site_symmetry_A
_geom_hbond_distance_DH
_geom_hbond_distance_HA
_geom_hbond_distance_DA
_geom_hbond_angle_DHA
N1 H1 O1 . 0.88 1.78 2.6557(18) 172
N2 H2A O2 . 0.88 1.96 2.837(2) 177
N2 H2B O1 8_444 0.88 1.97 2.832(2) 168

loop_
_geom_torsion_atom_site_label_1
_geom_torsion_atom_site_label_2
_geom_torsion_atom_site_label_3
_geom_torsion_atom_site_label_4
_geom_torsion_site_symmetry_4
_geom_torsion
C5 N1 C1 N2 . -178.63(16)
C5 N1 C1 C2 . 1.0(3)
N2 C1 C2 C3 . 177.82(18)
N1 C1 C2 C3 . -1.8(3)
C1 C2 C3 C4 . 1.5(3)
C2 C3 C4 C5 . -0.4(3)
C3 C4 C5 N1 . -0.5(3)
C1 N1 C5 C4 . 0.1(3)
O2 C11 C12 C12 14 -136.4(2)
O1 C11 C12 C12 14 46.3(3)
